data_4321371
loop_
_publ_author_name
'Ichiro Ino'
'Jian Chu Zhong'
'Megumu Munakata'
'Takayoshi Kuroda-Sowa'
'Masahiko Maekawa'
'Yusaku Suenaga'
'Yoshinobu Kitamori'

_publ_section_title
;
 2-D Interwoven and 3-D 5-fold Interpenetrating Silver(I) Complexes of
 1-(Isocyanidomethyl)-1H-benzotriazole and
 1,3-Bis(dicyanomethylidene)indan
;
_journal_name_full 'Inorganic Chemistry'
_journal_page_first 4273
_journal_page_last 4279
_journal_paper_doi 10.1021/ic000459u
_journal_volume 39
_journal_year 2000
_chemical_formula_moiety 'C30 H10 Ag2 N8 '
_chemical_formula_sum 'C30 H10 Ag2 N8'
_chemical_formula_weight 698.20
_space_group_IT_number 2
_symmetry_cell_setting triclinic
_symmetry_Int_Tables_number 2
_symmetry_space_group_name_Hall '-P 1'
_symmetry_space_group_name_H-M 'P -1'
_cell_angle_alpha 86.55(2)
_cell_angle_beta 80.87(2)
_cell_angle_gamma 74.47(1)
_cell_formula_units_Z 2
_cell_length_a 14.920(2)
_cell_length_b 11.896(2)
_cell_length_c 7.400(4)
_cell_measurement_reflns_used 25
_cell_measurement_temperature 296.2
_cell_measurement_theta_max 14.7
_cell_measurement_theta_min 12.1
_cell_volume 1249.2(7)
_computing_cell_refinement 'MSC/AFC Diffractometer Control'
_computing_data_collection 'MSC/AFC Diffractometer Control'
_computing_data_reduction 'teXsan Ver. 1.10'
_computing_publication_material 'teXsan Ver. 1.10'
_computing_structure_refinement 'teXsan Ver. 1.10'
_computing_structure_solution SIR88
_diffrn_measured_fraction_theta_full 1.0005
_diffrn_measured_fraction_theta_max 1.0005
_diffrn_measurement_device_type 'Rigaku AFC7R'
_diffrn_measurement_method \w-2\q
_diffrn_radiation_type 'Mo K\a'
_diffrn_radiation_wavelength 0.7107
_diffrn_reflns_av_R_equivalents 0.050
_diffrn_reflns_limit_h_max 19
_diffrn_reflns_limit_h_min -18
_diffrn_reflns_limit_k_max 15
_diffrn_reflns_limit_k_min 0
_diffrn_reflns_limit_l_max 9
_diffrn_reflns_limit_l_min -9
_diffrn_reflns_number 6018
_diffrn_reflns_theta_full 27.50
_diffrn_reflns_theta_max 27.50
_diffrn_standards_decay_% 0.52
_diffrn_standards_interval_count 150
_diffrn_standards_number 3
_exptl_absorpt_coefficient_mu 1.601
_exptl_absorpt_correction_type none
_exptl_crystal_colour brown
_exptl_crystal_density_diffrn 1.856
_exptl_crystal_density_method 'not measured'
_exptl_crystal_description prismatic
_exptl_crystal_size_max 0.300
_exptl_crystal_size_mid 0.150
_exptl_crystal_size_min 0.150
_refine_diff_density_max 2.66
_refine_diff_density_min -2.48
_refine_ls_extinction_coef 0.001(1)
_refine_ls_extinction_method 'Zachariasen(1967) type 2 Gaussian isotropic'
_refine_ls_goodness_of_fit_ref 1.365
_refine_ls_hydrogen_treatment noref
_refine_ls_number_parameters 368
_refine_ls_number_reflns 3936
_refine_ls_R_factor_gt 0.0510
_refine_ls_shift/su_max 0.0000
_refine_ls_structure_factor_coef Fsqd
_refine_ls_weighting_details 'w = 1/[\s^2^(Fo^2^) + (0.06000(Max(Fo^2^,0) + 2Fc^2^)/3)^2^]'
_refine_ls_weighting_scheme calc
_refine_ls_wR_factor_ref 0.1537
_reflns_number_gt 4011
_reflns_number_total 5741
_reflns_threshold_expression F^2^>2.0\s(F^2^)
_cod_data_source_file ic000459u_3.cif
_cod_data_source_block '[Ag2(L3)2]n(3)'
_cod_original_cell_volume 1249.2(6)
_cod_original_sg_symbol_H-M 'P -1 '
_cod_original_formula_sum 'C30 H10 Ag2 N8 '
_cod_database_code 4321371

loop_
_symmetry_equiv_pos_as_xyz
x,y,z
-x,-y,-z

loop_
_atom_site_label
_atom_site_type_symbol
_atom_site_fract_x
_atom_site_fract_y
_atom_site_fract_z
_atom_site_U_iso_or_equiv
_atom_site_adp_type
_atom_site_occupancy
_atom_site_calc_flag
_atom_site_refinement_flags
_atom_site_disorder_assembly
_atom_site_disorder_group
Ag(1) Ag 0.0000 0.0000 -1.0000 0.0627(2) Uani 1.00 d S . .
Ag(2) Ag 0.0000 0.5000 0.5000 0.0595(2) Uani 1.00 d S . .
Ag(3) Ag 0.5000 0.0000 0.5000 0.0943(3) Uani 1.00 d S . .
Ag(4) Ag 0.5000 1.0000 1.0000 0.1515(5) Uani 1.00 d S . .
N(1) N 0.0912(3) 0.0186(4) -0.8169(6) 0.059(1) Uani 1.00 d . . .
N(2) N 0.3640(4) -0.0616(5) -0.6402(9) 0.084(2) Uani 1.00 d . . .
N(3) N 0.0683(5) 0.3844(6) 0.2289(9) 0.099(2) Uani 1.00 d . . .
N(4) N 0.3516(4) 0.1793(5) 0.0331(8) 0.077(2) Uani 1.00 d . . .
N(5) N 0.4207(3) 0.1776(3) 0.5376(7) 0.059(1) Uani 1.00 d . . .
N(6) N 0.1484(3) 0.4394(4) 0.5738(7) 0.063(1) Uani 1.00 d . . .
N(7) N 0.4233(3) 0.9033(4) 0.8691(8) 0.063(1) Uani 1.00 d . . .
N(8) N 0.1480(3) 0.8655(4) 0.7947(7) 0.062(1) Uani 1.00 d . . .
C(1) C 0.1549(3) 0.1135(4) -0.4233(6) 0.041(1) Uani 1.00 d . . .
C(2) C 0.2064(3) 0.1294(4) -0.2894(6) 0.041(1) Uani 1.00 d . . .
C(3) C 0.1484(3) 0.2047(4) -0.1550(6) 0.041(1) Uani 1.00 d . . .
C(4) C 0.0516(3) 0.2371(4) -0.2024(7) 0.044(1) Uani 1.00 d . . .
C(5) C -0.0322(4) 0.3070(5) -0.1187(8) 0.059(2) Uani 1.00 d . . .
C(6) C -0.1129(4) 0.3218(6) -0.2048(10) 0.072(2) Uani 1.00 d . . .
C(7) C -0.1079(4) 0.2688(6) -0.3635(9) 0.069(2) Uani 1.00 d . . .
C(8) C -0.0240(3) 0.1982(5) -0.4517(8) 0.057(2) Uani 1.00 d . . .
C(9) C 0.0558(3) 0.1816(4) -0.3677(7) 0.042(1) Uani 1.00 d . . .
C(10) C 0.1895(3) 0.0463(4) -0.5780(7) 0.043(1) Uani 1.00 d . . .
C(11) C 0.1345(3) 0.0320(4) -0.7100(7) 0.047(1) Uani 1.00 d . . .
C(12) C 0.2860(4) -0.0141(4) -0.6133(7) 0.053(1) Uani 1.00 d . . .
C(13) C 0.1780(4) 0.2451(4) -0.0078(7) 0.049(1) Uani 1.00 d . . .
C(14) C 0.1159(5) 0.3231(5) 0.1249(8) 0.065(2) Uani 1.00 d . . .
C(15) C 0.2743(4) 0.2099(5) 0.0161(7) 0.052(1) Uani 1.00 d . . .
C(16) C 0.3536(3) 0.4680(3) 0.6938(6) 0.034(1) Uani 1.00 d . . .
C(17) C 0.2982(3) 0.5813(3) 0.7337(6) 0.036(1) Uani 1.00 d . . .
C(18) C 0.3548(3) 0.6497(3) 0.7768(6) 0.034(1) Uani 1.00 d . . .
C(19) C 0.4521(3) 0.5736(4) 0.7716(5) 0.034(1) Uani 1.00 d . . .
C(20) C 0.5333(3) 0.5966(4) 0.8077(6) 0.041(1) Uani 1.00 d . . .
C(21) C 0.6162(3) 0.5029(5) 0.7921(7) 0.048(1) Uani 1.00 d . . .
C(22) C 0.6135(3) 0.3935(5) 0.7451(7) 0.048(1) Uani 1.00 d . . .
C(23) C 0.5315(3) 0.3699(4) 0.7087(6) 0.044(1) Uani 1.00 d . . .
C(24) C 0.4506(3) 0.4628(3) 0.7206(5) 0.0314(10) Uani 1.00 d . . .
C(25) C 0.3205(3) 0.3810(3) 0.6285(6) 0.038(1) Uani 1.00 d . . .
C(26) C 0.3768(3) 0.2679(4) 0.5795(7) 0.044(1) Uani 1.00 d . . .
C(27) C 0.2251(3) 0.4091(4) 0.5983(7) 0.043(1) Uani 1.00 d . . .
C(28) C 0.3233(3) 0.7692(4) 0.8115(6) 0.038(1) Uani 1.00 d . . .
C(29) C 0.3795(3) 0.8408(4) 0.8444(7) 0.045(1) Uani 1.00 d . . .
C(30) C 0.2262(3) 0.8250(4) 0.8054(7) 0.042(1) Uani 1.00 d . . .
H(1) H 0.2748 0.0891 -0.2682 0.0972 Uiso 1.00 calc . . .
H(2) H -0.0394 0.3482 0.0117 0.0972 Uiso 1.00 calc . . .
H(3) H -0.1746 0.3729 -0.1442 0.0972 Uiso 1.00 calc . . .
H(4) H -0.1693 0.2770 -0.4196 0.0972 Uiso 1.00 calc . . .
H(5) H -0.0318 0.1393 -0.5558 0.0972 Uiso 1.00 calc . . .
H(6) H 0.2265 0.6148 0.7321 0.0972 Uiso 1.00 calc . . .
H(7) H 0.5309 0.6743 0.8619 0.0972 Uiso 1.00 calc . . .
H(8) H 0.6764 0.5217 0.8271 0.0972 Uiso 1.00 calc . . .
H(9) H 0.6776 0.3240 0.7482 0.0972 Uiso 1.00 calc . . .
H(10) H 0.5305 0.2995 0.6393 0.0972 Uiso 1.00 calc . . .

loop_
_atom_site_aniso_label
_atom_site_aniso_U_11
_atom_site_aniso_U_22
_atom_site_aniso_U_33
_atom_site_aniso_U_12
_atom_site_aniso_U_13
_atom_site_aniso_U_23
Ag(1) 0.0540(3) 0.0762(4) 0.0669(4) -0.0193(3) -0.0306(3) -0.0050(3)
Ag(2) 0.0385(3) 0.0632(4) 0.0709(4) 0.0038(2) -0.0145(3) -0.0166(3)
Ag(3) 0.0551(4) 0.0317(3) 0.1780(9) 0.0038(3) 0.0170(5) -0.0184(4)
Ag(4) 0.1102(7) 0.0734(5) 0.303(2) -0.0098(5) -0.1287(10) -0.0573(8)
N(1) 0.051(2) 0.067(3) 0.063(3) -0.013(2) -0.023(2) -0.009(2)
N(2) 0.055(3) 0.074(3) 0.120(5) 0.012(3) -0.036(3) -0.037(3)
N(3) 0.088(4) 0.108(5) 0.088(4) 0.007(4) -0.011(3) -0.039(4)
N(4) 0.069(3) 0.079(4) 0.090(4) -0.015(3) -0.037(3) -0.006(3)
N(5) 0.046(2) 0.033(2) 0.095(4) -0.003(2) -0.011(2) -0.017(2)
N(6) 0.049(3) 0.045(2) 0.096(4) -0.006(2) -0.025(2) -0.004(2)
N(7) 0.045(2) 0.045(2) 0.101(4) -0.009(2) -0.019(2) -0.022(2)
N(8) 0.046(2) 0.047(2) 0.092(4) -0.001(2) -0.017(2) -0.008(2)
C(1) 0.034(2) 0.036(2) 0.054(3) -0.009(2) -0.014(2) 0.006(2)
C(2) 0.037(2) 0.038(2) 0.050(3) -0.009(2) -0.014(2) 0.002(2)
C(3) 0.042(2) 0.035(2) 0.048(3) -0.013(2) -0.008(2) 0.005(2)
C(4) 0.037(2) 0.039(2) 0.054(3) -0.007(2) -0.011(2) 0.008(2)
C(5) 0.046(3) 0.057(3) 0.063(3) -0.002(2) -0.002(2) 0.003(3)
C(6) 0.038(3) 0.078(4) 0.086(5) 0.008(3) -0.005(3) 0.003(3)
C(7) 0.037(3) 0.089(4) 0.072(4) -0.001(3) -0.015(3) 0.016(3)
C(8) 0.037(3) 0.065(3) 0.069(3) -0.011(2) -0.016(2) 0.009(3)
C(9) 0.034(2) 0.040(2) 0.052(3) -0.009(2) -0.011(2) 0.010(2)
C(10) 0.039(2) 0.043(2) 0.053(3) -0.011(2) -0.019(2) 0.002(2)
C(11) 0.038(2) 0.045(3) 0.061(3) -0.012(2) -0.016(2) 0.001(2)
C(12) 0.050(3) 0.047(3) 0.063(3) -0.004(2) -0.025(2) -0.012(2)
C(13) 0.056(3) 0.041(2) 0.048(3) -0.010(2) -0.010(2) -0.003(2)
C(14) 0.071(4) 0.059(3) 0.061(3) -0.004(3) -0.015(3) -0.013(3)
C(15) 0.063(3) 0.049(3) 0.048(3) -0.015(2) -0.020(2) -0.002(2)
C(16) 0.033(2) 0.029(2) 0.037(2) -0.004(2) -0.004(2) 0.000(2)
C(17) 0.029(2) 0.030(2) 0.048(2) -0.002(2) -0.006(2) -0.005(2)
C(18) 0.034(2) 0.030(2) 0.036(2) -0.003(2) -0.006(2) -0.005(2)
C(19) 0.031(2) 0.037(2) 0.030(2) -0.006(2) 0.000(2) -0.001(2)
C(20) 0.035(2) 0.046(2) 0.041(2) -0.006(2) -0.008(2) 0.001(2)
C(21) 0.030(2) 0.062(3) 0.050(3) -0.009(2) -0.006(2) 0.004(2)
C(22) 0.032(2) 0.055(3) 0.047(3) 0.005(2) -0.004(2) -0.002(2)
C(23) 0.039(2) 0.042(2) 0.043(2) 0.003(2) -0.004(2) -0.004(2)
C(24) 0.030(2) 0.036(2) 0.023(2) -0.003(2) 0.004(1) -0.001(2)
C(25) 0.037(2) 0.027(2) 0.048(2) -0.002(2) -0.008(2) -0.004(2)
C(26) 0.040(2) 0.031(2) 0.061(3) -0.009(2) -0.008(2) -0.006(2)
C(27) 0.042(2) 0.030(2) 0.058(3) -0.008(2) -0.011(2) -0.006(2)
C(28) 0.037(2) 0.032(2) 0.044(2) -0.006(2) -0.010(2) -0.006(2)
C(29) 0.041(2) 0.033(2) 0.058(3) -0.002(2) -0.010(2) -0.010(2)
C(30) 0.042(2) 0.030(2) 0.055(3) -0.007(2) -0.008(2) -0.010(2)

loop_
_atom_type_symbol
_atom_type_description
_atom_type_scat_dispersion_real
_atom_type_scat_dispersion_imag
_atom_type_scat_source
Ag Ag -0.897 1.101
;International Tables for Crystallography
(1992, Vol. C, Tables 4.2.6.8 and 6.1.1.1)
;
N N 0.006 0.003
;International Tables for Crystallography
(1992, Vol. C, Tables 4.2.6.8 and 6.1.1.1)
;
C C 0.003 0.002
;International Tables for Crystallography
(1992, Vol. C, Tables 4.2.6.8 and 6.1.1.1)
;
H H 0.000 0.000
;International Tables for Crystallography
(1992, Vol. C, Table 6.1.1.2)
;

loop_
_geom_angle_atom_site_label_1
_geom_angle_atom_site_label_2
_geom_angle_atom_site_label_3
_geom_angle
_geom_angle_site_symmetry_1
_geom_angle_site_symmetry_2
_geom_angle_site_symmetry_3
_geom_angle_publ_flag
N(1) Ag(1) N(1) 180.0 . 1_555 2_553 yes
N(3) Ag(2) N(3) 180.0 . 1_555 2_566 yes
N(3) Ag(2) N(6) 84.1(2) . 1_555 1_555 yes
N(3) Ag(2) N(6) 95.9(2) . 1_555 2_566 yes
N(3) Ag(2) N(6) 95.9(2) . 2_566 1_555 yes
N(3) Ag(2) N(6) 84.1(2) . 2_566 2_566 yes
N(6) Ag(2) N(6) 180.0 . 1_555 2_566 yes
N(5) Ag(3) N(5) 180.0 . 1_555 2_656 yes
N(7) Ag(4) N(7) 180.0 . 1_555 2_677 yes
Ag(1) N(1) C(11) 175.1(5) . 1_555 1_555 yes
Ag(2) N(3) C(14) 164.7(6) . 1_555 1_555 yes
Ag(3) N(5) C(26) 171.6(5) . 1_555 1_555 yes
Ag(2) N(6) C(27) 175.3(5) . 1_555 1_555 yes
Ag(4) N(7) C(29) 162.5(5) . 1_555 1_555 yes
C(2) C(1) C(9) 107.1(4) . 1_555 1_555 yes
C(2) C(1) C(10) 126.4(4) . 1_555 1_555 yes
C(9) C(1) C(10) 126.5(4) . 1_555 1_555 yes
C(1) C(2) C(3) 110.4(4) . 1_555 1_555 yes
C(2) C(3) C(4) 107.8(4) . 1_555 1_555 yes
C(2) C(3) C(13) 125.5(4) . 1_555 1_555 yes
C(4) C(3) C(13) 126.7(4) . 1_555 1_555 yes
C(3) C(4) C(5) 132.6(5) . 1_555 1_555 yes
C(3) C(4) C(9) 106.9(4) . 1_555 1_555 yes
C(5) C(4) C(9) 120.5(5) . 1_555 1_555 yes
C(4) C(5) C(6) 117.9(5) . 1_555 1_555 yes
C(5) C(6) C(7) 121.0(5) . 1_555 1_555 yes
C(6) C(7) C(8) 122.4(5) . 1_555 1_555 yes
C(7) C(8) C(9) 117.4(6) . 1_555 1_555 yes
C(1) C(9) C(4) 107.8(4) . 1_555 1_555 yes
C(1) C(9) C(8) 131.3(5) . 1_555 1_555 yes
C(4) C(9) C(8) 120.8(5) . 1_555 1_555 yes
C(1) C(10) C(11) 124.5(4) . 1_555 1_555 yes
C(1) C(10) C(12) 120.2(4) . 1_555 1_555 yes
C(11) C(10) C(12) 115.3(4) . 1_555 1_555 yes
N(1) C(11) C(10) 178.8(5) . 1_555 1_555 yes
N(2) C(12) C(10) 179.1(5) . 1_555 1_555 yes
C(3) C(13) C(14) 123.3(5) . 1_555 1_555 yes
C(3) C(13) C(15) 120.4(5) . 1_555 1_555 yes
C(14) C(13) C(15) 116.3(5) . 1_555 1_555 yes
N(3) C(14) C(13) 179.2(7) . 1_555 1_555 yes
N(4) C(15) C(13) 178.3(6) . 1_555 1_555 yes
C(17) C(16) C(24) 107.7(4) . 1_555 1_555 yes
C(17) C(16) C(25) 124.0(4) . 1_555 1_555 yes
C(24) C(16) C(25) 128.2(4) . 1_555 1_555 yes
C(16) C(17) C(18) 109.5(4) . 1_555 1_555 yes
C(17) C(18) C(19) 107.8(3) . 1_555 1_555 yes
C(17) C(18) C(28) 124.6(4) . 1_555 1_555 yes
C(19) C(18) C(28) 127.6(4) . 1_555 1_555 yes
C(18) C(19) C(20) 131.3(4) . 1_555 1_555 yes
C(18) C(19) C(24) 106.9(3) . 1_555 1_555 yes
C(20) C(19) C(24) 121.8(4) . 1_555 1_555 yes
C(19) C(20) C(21) 117.4(4) . 1_555 1_555 yes
C(20) C(21) C(22) 120.2(4) . 1_555 1_555 yes
C(21) C(22) C(23) 122.5(4) . 1_555 1_555 yes
C(22) C(23) C(24) 117.0(4) . 1_555 1_555 yes
C(16) C(24) C(19) 108.0(3) . 1_555 1_555 yes
C(16) C(24) C(23) 131.1(4) . 1_555 1_555 yes
C(19) C(24) C(23) 120.9(4) . 1_555 1_555 yes
C(16) C(25) C(26) 124.6(4) . 1_555 1_555 yes
C(16) C(25) C(27) 118.4(4) . 1_555 1_555 yes
C(26) C(25) C(27) 116.9(4) . 1_555 1_555 yes
N(5) C(26) C(25) 178.6(5) . 1_555 1_555 yes
N(6) C(27) C(25) 175.4(5) . 1_555 1_555 yes
C(18) C(28) C(29) 125.6(4) . 1_555 1_555 yes
C(18) C(28) C(30) 117.7(4) . 1_555 1_555 yes
C(29) C(28) C(30) 116.6(4) . 1_555 1_555 yes
N(7) C(29) C(28) 177.4(5) . 1_555 1_555 yes
N(8) C(30) C(28) 176.5(5) . 1_555 1_555 yes

loop_
_geom_bond_atom_site_label_1
_geom_bond_atom_site_label_2
_geom_bond_distance
_geom_bond_site_symmetry_1
_geom_bond_site_symmetry_2
_geom_bond_publ_flag
Ag(1) N(1) 2.125(4) . . yes
Ag(1) N(1) 2.125(4) . 2_553 yes
Ag(2) N(3) 2.427(6) . . yes
Ag(2) N(3) 2.427(6) . 2_566 yes
Ag(2) N(6) 2.280(4) . . yes
Ag(2) N(6) 2.280(4) . 2_566 yes
Ag(3) N(5) 2.138(4) . . yes
Ag(3) N(5) 2.138(4) . 2_656 yes
Ag(4) N(7) 2.182(4) . . yes
Ag(4) N(7) 2.182(4) . 2_677 yes
N(1) C(11) 1.141(6) . . yes
N(2) C(12) 1.140(7) . . yes
N(3) C(14) 1.116(8) . . yes
N(4) C(15) 1.137(7) . . yes
N(5) C(26) 1.130(6) . . yes
N(6) C(27) 1.144(6) . . yes
N(7) C(29) 1.152(6) . . yes
N(8) C(30) 1.150(6) . . yes
C(1) C(2) 1.396(6) . . yes
C(1) C(9) 1.490(6) . . yes
C(1) C(10) 1.385(7) . . yes
C(2) C(3) 1.400(6) . . yes
C(3) C(4) 1.484(6) . . yes
C(3) C(13) 1.393(7) . . yes
C(4) C(5) 1.378(7) . . yes
C(4) C(9) 1.410(7) . . yes
C(5) C(6) 1.415(8) . . yes
C(6) C(7) 1.349(10) . . yes
C(7) C(8) 1.393(8) . . yes
C(8) C(9) 1.392(6) . . yes
C(10) C(11) 1.416(6) . . yes
C(10) C(12) 1.417(7) . . yes
C(13) C(14) 1.430(8) . . yes
C(13) C(15) 1.422(7) . . yes
C(16) C(17) 1.401(5) . . yes
C(16) C(24) 1.476(6) . . yes
C(16) C(25) 1.400(6) . . yes
C(17) C(18) 1.401(6) . . yes
C(18) C(19) 1.487(5) . . yes
C(18) C(28) 1.398(6) . . yes
C(19) C(20) 1.379(6) . . yes
C(19) C(24) 1.400(6) . . yes
C(20) C(21) 1.421(6) . . yes
C(21) C(22) 1.379(7) . . yes
C(22) C(23) 1.396(7) . . yes
C(23) C(24) 1.396(6) . . yes
C(25) C(26) 1.415(6) . . yes
C(25) C(27) 1.424(6) . . yes
C(28) C(29) 1.400(6) . . yes
C(28) C(30) 1.430(6) . . yes

loop_
_geom_contact_atom_site_label_1
_geom_contact_atom_site_label_2
_geom_contact_distance
_geom_contact_site_symmetry_1
_geom_contact_site_symmetry_2
_geom_contact_publ_flag
Ag(1) N(8) 2.661(4) . 1_543 ?
Ag(1) N(8) 2.661(4) . 2_565 ?
Ag(1) C(4) 3.329(4) . 1_554 ?
Ag(1) C(4) 3.329(4) . 2_554 ?
Ag(1) C(9) 3.507(4) . 1_554 ?
Ag(1) C(9) 3.507(4) . 2_554 ?
Ag(1) C(30) 3.585(4) . 1_543 ?
Ag(1) C(30) 3.585(4) . 2_565 ?
Ag(2) C(6) 3.506(7) . 1_556 ?
Ag(2) C(6) 3.506(7) . 2_565 ?
Ag(2) C(7) 3.563(7) . 1_556 ?
Ag(2) C(7) 3.563(7) . 2_565 ?
Ag(2) C(5) 3.584(6) . 1_556 ?
Ag(2) C(5) 3.584(6) . 2_565 ?
Ag(3) N(2) 2.700(5) . 1_556 ?
Ag(3) N(2) 2.700(5) . 2_655 ?
Ag(3) N(7) 3.070(6) . 1_545 ?
Ag(3) N(7) 3.070(6) . 2_666 ?
Ag(3) C(12) 3.476(5) . 1_556 ?
Ag(3) C(12) 3.476(5) . 2_655 ?
Ag(4) N(4) 2.622(6) . 1_566 ?
Ag(4) N(4) 2.622(6) . 2_666 ?
Ag(4) N(2) 3.255(7) . 1_567 ?
Ag(4) N(2) 3.255(7) . 2_665 ?
N(1) N(8) 3.366(7) . 1_543 ?
N(1) C(3) 3.400(7) . 1_554 ?
N(1) C(8) 3.426(8) . 2_554 ?
N(1) C(13) 3.430(7) . 1_554 ?
N(1) N(8) 3.445(6) . 2_565 ?
N(1) C(7) 3.553(8) . 2_554 ?
N(2) N(5) 3.329(7) . 2_655 ?
N(2) N(5) 3.555(7) . 1_554 ?
N(3) C(8) 3.516(10) . 1_556 ?
N(4) N(7) 3.403(7) . 1_544 ?
N(4) N(7) 3.419(7) . 2_666 ?
N(4) C(26) 3.450(8) . 1_554 ?
N(4) C(12) 3.573(8) . 1_556 ?
N(5) C(2) 3.433(6) . 1_556 ?
N(5) N(7) 3.511(7) . 2_666 ?
N(6) C(3) 3.338(7) . 1_556 ?
N(6) C(4) 3.352(7) . 1_556 ?
N(8) C(1) 3.295(6) . 1_566 ?
N(8) C(2) 3.473(6) . 1_566 ?
N(8) C(10) 3.475(7) . 1_566 ?
N(8) C(8) 3.593(8) . 2_565 ?
C(2) C(26) 3.375(6) . 1_554 ?
C(2) C(27) 3.454(6) . 1_554 ?
C(2) C(30) 3.589(6) . 1_544 ?
C(3) C(27) 3.293(6) . 1_554 ?
C(11) C(13) 3.385(7) . 1_554 ?
C(11) C(14) 3.555(8) . 1_554 ?
C(13) C(27) 3.492(7) . 1_554 ?
C(15) C(26) 3.461(7) . 1_554 ?
C(15) C(25) 3.502(7) . 1_554 ?
C(16) C(21) 3.560(6) . 2_666 ?
C(16) C(22) 3.576(6) . 2_666 ?
C(19) C(21) 3.375(6) . 2_667 ?
C(19) C(23) 3.560(6) . 2_666 ?
C(19) C(22) 3.571(6) . 2_667 ?
C(20) C(26) 3.463(7) . 2_666 ?
C(20) C(24) 3.552(6) . 2_667 ?
C(20) C(23) 3.573(6) . 2_667 ?
C(21) C(25) 3.426(7) . 2_666 ?
C(24) C(24) 3.527(7) . 2_666 ?
